data_9002346
loop_
_publ_author_name
'Jacobsen, S. D.'
'Smyth, J. R.'
'Swope, R. J.'
'Sheldon, R. I.'

_publ_section_title
;
 Two proton positions in the very strong hydrogen bond of serandite,
 NaMn2[Si3O8(OH)]
 Sample: X-ray
;
_journal_name_full 'American Mineralogist'
_journal_page_first 745
_journal_page_last 752
_journal_volume 85
_journal_year 2000
_chemical_formula_sum 'H Mn1.933 Na O9 Si3'
_chemical_name_mineral Serandite
_space_group_IT_number 2
_symmetry_space_group_name_Hall '-P 1'
_symmetry_space_group_name_H-M 'P -1'
_cell_angle_alpha 90.492
_cell_angle_beta 94.085
_cell_angle_gamma 102.775
_cell_length_a 7.7185
_cell_length_b 6.9064
_cell_length_c 6.7624
_cell_formula_units_Z 2
_cell_volume 350.557
_database_code_amcsd 0002430
_exptl_crystal_density_diffrn 3.396
_cod_original_formula_sum 'Na Mn1.933 Si3 H O9'
_cod_database_code 9002346

loop_
_space_group_symop_operation_xyz
x,y,z
-x,-y,-z

loop_
_atom_site_aniso_label
_atom_site_aniso_U_11
_atom_site_aniso_U_22
_atom_site_aniso_U_33
_atom_site_aniso_U_12
_atom_site_aniso_U_13
_atom_site_aniso_U_23
Na 0.00870 0.01780 0.01670 0.00130 0.00240 0.00010
Mn1 0.00817 0.00719 0.00775 0.00144 0.00110 0.00019
Mn2 0.00780 0.00814 0.00777 0.00251 0.00076 -0.00010
Si1 0.00604 0.00492 0.00677 0.00151 -0.00037 0.00005
Si2 0.00621 0.00479 0.00601 0.00157 -0.00006 -0.00021
Si3 0.00481 0.00619 0.00611 0.00109 0.00053 -0.00003
O1 0.00540 0.01120 0.01230 0.00050 0.00220 0.00000
O2 0.00910 0.01240 0.00750 0.00290 -0.00150 -0.00060
O3 0.01270 0.00990 0.00860 0.00530 0.00020 -0.00230
O4 0.01470 0.00740 0.00730 0.00220 0.00210 0.00130
O5 0.00740 0.01170 0.00760 0.00180 -0.00120 0.00080
O6 0.00740 0.01030 0.00760 0.00190 -0.00120 -0.00120
O7 0.00750 0.00850 0.01470 0.00060 0.00120 0.00420
O8 0.00790 0.01010 0.01170 0.00390 0.00040 -0.00370
O9 0.01020 0.00480 0.01210 0.00230 0.00000 0.00030

loop_
_atom_site_label
_atom_site_fract_x
_atom_site_fract_y
_atom_site_fract_z
_atom_site_occupancy
_atom_site_U_iso_or_equiv
Na 0.55614 0.25385 0.35237 1.00000 ?
Mn1 0.85219 0.59405 0.13637 0.94400 ?
Mn2 0.84956 0.08396 0.13308 0.98900 ?
Si1 0.21589 0.40239 0.34113 1.00000 ?
Si2 0.20581 0.95249 0.35090 1.00000 ?
Si3 0.45398 0.73904 0.14312 1.00000 ?
H 0.17900 0.62100 0.53300 1.00000 0.06400
O1 0.66327 0.79612 0.11507 1.00000 ?
O2 0.32289 0.70965 0.94371 1.00000 ?
O3 0.18070 0.49542 0.55276 1.00000 ?
O4 0.15867 0.84596 0.55620 1.00000 ?
O5 0.06121 0.39059 0.16778 1.00000 ?
O6 0.05273 0.89324 0.17232 1.00000 ?
O7 0.40696 0.53359 0.27366 1.00000 ?
O8 0.39617 0.90570 0.28860 1.00000 ?
O9 0.26035 0.19025 0.39346 1.00000 ?

loop_
_cod_related_entry_id
_cod_related_entry_database
_cod_related_entry_code
1 AMCSD 0002430
